data_4312931
loop_
_publ_author_name
'Dirk Walther'
'Stefan Liesicke'
'Lars B\"ottcher'
'Reinald Fischer'
'Helmar G\"orls'
'Gavin Vaughan'

_publ_contact_author
;
         Dirk Walther
         Friedrich-Schiller-Universit\"at Jena
         Institut f\"ur Anorganische und Analytische Chemie
         August-Bebel-Str. 2
         D-07743 Jena
         Germany
;
_publ_contact_author_email 'cdw@rz.uni-jena.de.de '
_publ_contact_author_fax '03641 9-48102 '
_publ_contact_author_phone '03641 9-48110 '
_publ_section_title
;
 Metal Complexes with 2,3-Bis(diphenylphosphino)-1,4-diazadiene Ligands:
 Synthesis, Structures, and an Intramolecular Metal-Mediated [4 + 2]
 Cycloaddition Employing a Benzene Ring as a Dienophile
;
_journal_name_full 'Inorganic Chemistry'
_journal_page_first 625
_journal_page_last 632
_journal_paper_doi 10.1021/ic020534w
_journal_volume 42
_journal_year 2003
_chemical_formula_sum 'C64 H82 Br4 N2 Ni2 O4.5 P2'
_chemical_formula_weight 1450.32
_chemical_name_systematic
;
  ?
;
_space_group_IT_number 14
_symmetry_cell_setting monoclinic
_symmetry_space_group_name_Hall '-P 2ybc'
_symmetry_space_group_name_H-M 'P 1 21/c 1'
_atom_sites_solution_hydrogens geom
_atom_sites_solution_primary direct
_atom_sites_solution_secondary difmap
_audit_creation_method SHELXL-97
_cell_angle_alpha 90.00
_cell_angle_beta 100.0980(10)
_cell_angle_gamma 90.00
_cell_formula_units_Z 4
_cell_length_a 21.0209(3)
_cell_length_b 17.5667(3)
_cell_length_c 18.3020(3)
_cell_measurement_temperature 183(2)
_cell_volume 6653.65(19)
_computing_cell_refinement DENZO
_computing_data_collection COLLECT
_computing_data_reduction DENZO
_computing_molecular_graphics SHELXTL/PC
_computing_publication_material SHELXL-97
_computing_structure_refinement 'SHELXL-97 (Sheldrick, 1997)'
_computing_structure_solution 'SHELXS-97 (Sheldrick, 1990)'
_diffrn_ambient_temperature 183(2)
_diffrn_measured_fraction_theta_full 0.998
_diffrn_measured_fraction_theta_max 0.998
_diffrn_measurement_device_type KappaCCD
_diffrn_measurement_method 'phi- + omega-scan'
_diffrn_radiation_monochromator graphite
_diffrn_radiation_source 'fine-focus sealed tube'
_diffrn_radiation_type MoK\a
_diffrn_radiation_wavelength 0.71073
_diffrn_reflns_av_R_equivalents 0.0723
_diffrn_reflns_av_sigmaI/netI 0.0447
_diffrn_reflns_limit_h_max 27
_diffrn_reflns_limit_h_min -25
_diffrn_reflns_limit_k_max 21
_diffrn_reflns_limit_k_min -22
_diffrn_reflns_limit_l_max 22
_diffrn_reflns_limit_l_min -23
_diffrn_reflns_number 88822
_diffrn_reflns_theta_full 27.47
_diffrn_reflns_theta_max 27.47
_diffrn_reflns_theta_min 2.28
_exptl_absorpt_coefficient_mu 3.062
_exptl_absorpt_correction_T_max 0.292
_exptl_absorpt_correction_T_min 0.257
_exptl_absorpt_correction_type semi-emperical
_exptl_crystal_colour brown
_exptl_crystal_density_diffrn 1.448
_exptl_crystal_density_method 'not measured'
_exptl_crystal_description prism
_exptl_crystal_F_000 2968
_exptl_crystal_size_max 0.10
_exptl_crystal_size_mid 0.09
_exptl_crystal_size_min 0.08
_refine_diff_density_max 1.168
_refine_diff_density_min -0.806
_refine_diff_density_rms 0.109
_refine_ls_extinction_method none
_refine_ls_goodness_of_fit_ref 1.040
_refine_ls_hydrogen_treatment mixed
_refine_ls_matrix_type full
_refine_ls_number_parameters 700
_refine_ls_number_reflns 15202
_refine_ls_number_restraints 0
_refine_ls_restrained_S_all 1.040
_refine_ls_R_factor_all 0.0855
_refine_ls_R_factor_gt 0.0506
_refine_ls_shift/su_max 0.018
_refine_ls_shift/su_mean 0.000
_refine_ls_structure_factor_coef Fsqd
_refine_ls_weighting_details 'calc w=1/[\s^2^(Fo^2^)+(0.0660P)^2^+13.5951P] where P=(Fo^2^+2Fc^2^)/3'
_refine_ls_weighting_scheme calc
_refine_ls_wR_factor_gt 0.1251
_refine_ls_wR_factor_ref 0.1481
_reflns_number_gt 10464
_reflns_number_total 15202
_reflns_threshold_expression >2sigma(I)
_cod_data_source_file ic020534w_4.cif
_cod_data_source_block FO1377
_cod_depositor_comments
;
The following automatic conversions were performed:
data name '_publ_contact_autor' replaced with '_publ_contact_author'
as specified in the replacement file
'/home/antanas/src/cod-tools/trunk/data/replacement-values/replacement_tags.lst'.

Automatic conversion script
Id: cif_correct_tags 4998 2017-03-02 13:24:31Z antanas 
;
_cod_original_cell_volume 6653.65(18)
_cod_original_formula_sum 'C64 H82 Br4 N2 Ni2 O4.50 P2'
_cod_database_code 4312931

loop_
_symmetry_equiv_pos_as_xyz
'x, y, z'
'-x, y+1/2, -z+1/2'
'-x, -y, -z'
'x, -y-1/2, z-1/2'

loop_
_atom_site_label
_atom_site_type_symbol
_atom_site_fract_x
_atom_site_fract_y
_atom_site_fract_z
_atom_site_U_iso_or_equiv
_atom_site_adp_type
_atom_site_occupancy
_atom_site_symmetry_multiplicity
_atom_site_calc_flag
_atom_site_refinement_flags
_atom_site_disorder_assembly
_atom_site_disorder_group
Ni1 Ni 0.24431(2) 0.32825(3) 0.48488(3) 0.02930(12) Uani 1 1 d . . .
Ni2 Ni 0.25084(2) 0.66642(3) 0.48731(3) 0.02836(12) Uani 1 1 d . . .
Br1 Br 0.33904(2) 0.33859(3) 0.41649(3) 0.03980(12) Uani 1 1 d . . .
Br2 Br 0.14818(2) 0.34037(3) 0.55097(3) 0.04018(12) Uani 1 1 d . . .
Br3 Br 0.18894(2) 0.75665(2) 0.41369(3) 0.04336(13) Uani 1 1 d . . .
Br4 Br 0.31632(2) 0.75478(2) 0.55966(3) 0.04142(12) Uani 1 1 d . . .
P1 P 0.20698(5) 0.58253(6) 0.41047(5) 0.0271(2) Uani 1 1 d . . .
P2 P 0.28964(5) 0.57974(6) 0.56359(5) 0.0266(2) Uani 1 1 d . . .
O1 O 0.20030(16) 0.24432(17) 0.41068(18) 0.0419(7) Uani 1 1 d . . .
O2 O 0.28676(15) 0.24317(16) 0.55995(18) 0.0401(7) Uani 1 1 d . . .
N1 N 0.20536(15) 0.42077(18) 0.42186(17) 0.0273(7) Uani 1 1 d . . .
N2 N 0.28587(15) 0.41849(18) 0.54917(18) 0.0274(7) Uani 1 1 d . . .
C1 C 0.22521(18) 0.4858(2) 0.4491(2) 0.0271(8) Uani 1 1 d . . .
C2 C 0.26805(17) 0.4842(2) 0.5234(2) 0.0256(8) Uani 1 1 d . . .
C3 C 0.16267(18) 0.4135(2) 0.3510(2) 0.0287(8) Uani 1 1 d . . .
C4 C 0.1870(2) 0.4183(3) 0.2858(2) 0.0366(9) Uani 1 1 d . . .
H4A H 0.2316 0.4278 0.2870 0.044 Uiso 1 1 calc R . .
C5 C 0.1454(2) 0.4092(3) 0.2182(2) 0.0408(10) Uani 1 1 d . . .
H5A H 0.1622 0.4124 0.1734 0.049 Uiso 1 1 calc R . .
C6 C 0.0799(2) 0.3954(2) 0.2151(2) 0.0355(9) Uani 1 1 d . . .
C7 C 0.0576(2) 0.3895(3) 0.2820(3) 0.0383(10) Uani 1 1 d . . .
H7A H 0.0131 0.3799 0.2812 0.046 Uiso 1 1 calc R . .
C8 C 0.09836(19) 0.3973(2) 0.3499(2) 0.0339(9) Uani 1 1 d . . .
H8A H 0.0822 0.3915 0.3949 0.041 Uiso 1 1 calc R . .
C9 C 0.0330(2) 0.3860(3) 0.1407(3) 0.0444(11) Uani 1 1 d . . .
C10 C 0.0035(4) 0.3072(4) 0.1369(4) 0.096(3) Uani 1 1 d . . .
H10A H -0.0191 0.3000 0.1790 0.144 Uiso 1 1 calc R . .
H10B H 0.0377 0.2689 0.1390 0.144 Uiso 1 1 calc R . .
H10C H -0.0272 0.3016 0.0904 0.144 Uiso 1 1 calc R . .
C11 C -0.0195(3) 0.4466(4) 0.1348(3) 0.0762(19) Uani 1 1 d . . .
H11A H -0.0424 0.4418 0.1768 0.114 Uiso 1 1 calc R . .
H11B H -0.0501 0.4399 0.0883 0.114 Uiso 1 1 calc R . .
H11C H 0.0003 0.4972 0.1355 0.114 Uiso 1 1 calc R . .
C12 C 0.0671(3) 0.3939(5) 0.0738(3) 0.081(2) Uani 1 1 d . . .
H12A H 0.0357 0.3873 0.0280 0.122 Uiso 1 1 calc R . .
H12B H 0.1008 0.3549 0.0765 0.122 Uiso 1 1 calc R . .
H12C H 0.0868 0.4445 0.0742 0.122 Uiso 1 1 calc R . .
C13 C 0.32886(19) 0.4074(2) 0.6189(2) 0.0300(8) Uani 1 1 d . . .
C14 C 0.3922(2) 0.3875(2) 0.6181(2) 0.0358(9) Uani 1 1 d . . .
H14A H 0.4073 0.3831 0.5723 0.043 Uiso 1 1 calc R . .
C15 C 0.4336(2) 0.3740(3) 0.6844(3) 0.0426(11) Uani 1 1 d . . .
H15A H 0.4774 0.3613 0.6833 0.051 Uiso 1 1 calc R . .
C16 C 0.4130(2) 0.3785(3) 0.7529(2) 0.0378(10) Uani 1 1 d . . .
C17 C 0.3485(2) 0.3961(3) 0.7507(3) 0.0416(10) Uani 1 1 d . . .
H17A H 0.3325 0.3985 0.7961 0.050 Uiso 1 1 calc R . .
C18 C 0.3064(2) 0.4105(3) 0.6852(2) 0.0357(9) Uani 1 1 d . . .
H18A H 0.2624 0.4223 0.6859 0.043 Uiso 1 1 calc R . .
C19 C 0.4601(2) 0.3622(3) 0.8244(3) 0.0521(13) Uani 1 1 d . . .
C20 C 0.4866(4) 0.2816(5) 0.8208(4) 0.108(3) Uani 1 1 d . . .
H20A H 0.5088 0.2773 0.7781 0.161 Uiso 1 1 calc R . .
H20B H 0.4510 0.2450 0.8155 0.161 Uiso 1 1 calc R . .
H20C H 0.5172 0.2708 0.8665 0.161 Uiso 1 1 calc R . .
C21 C 0.5130(3) 0.4208(5) 0.8343(4) 0.099(3) Uani 1 1 d . . .
H21A H 0.4943 0.4716 0.8370 0.149 Uiso 1 1 calc R . .
H21B H 0.5360 0.4186 0.7922 0.149 Uiso 1 1 calc R . .
H21C H 0.5433 0.4105 0.8804 0.149 Uiso 1 1 calc R . .
C22 C 0.4271(3) 0.3645(4) 0.8918(3) 0.0708(18) Uani 1 1 d . . .
H22A H 0.4103 0.4158 0.8974 0.106 Uiso 1 1 calc R . .
H22B H 0.4584 0.3512 0.9363 0.106 Uiso 1 1 calc R . .
H22C H 0.3914 0.3279 0.8853 0.106 Uiso 1 1 calc R . .
C23 C 0.24862(19) 0.5864(2) 0.3321(2) 0.0317(9) Uani 1 1 d . . .
C24 C 0.2285(2) 0.6365(3) 0.2731(2) 0.0410(10) Uani 1 1 d . . .
H24A H 0.1910 0.6669 0.2723 0.049 Uiso 1 1 calc R . .
C25 C 0.2635(3) 0.6416(3) 0.2159(3) 0.0507(12) Uani 1 1 d . . .
H25A H 0.2499 0.6756 0.1759 0.061 Uiso 1 1 calc R . .
C26 C 0.3180(3) 0.5973(3) 0.2166(3) 0.0509(12) Uani 1 1 d . . .
H26A H 0.3412 0.6003 0.1766 0.061 Uiso 1 1 calc R . .
C27 C 0.3387(2) 0.5491(3) 0.2748(3) 0.0457(11) Uani 1 1 d . . .
H27A H 0.3767 0.5197 0.2755 0.055 Uiso 1 1 calc R . .
C28 C 0.3042(2) 0.5430(3) 0.3334(2) 0.0359(9) Uani 1 1 d . . .
H28A H 0.3186 0.5096 0.3737 0.043 Uiso 1 1 calc R . .
C29 C 0.11986(19) 0.5833(2) 0.3844(2) 0.0326(9) Uani 1 1 d . . .
C30 C 0.0858(2) 0.5867(3) 0.4430(3) 0.0466(11) Uani 1 1 d . . .
H30A H 0.1083 0.5857 0.4927 0.056 Uiso 1 1 calc R . .
C31 C 0.0190(2) 0.5915(3) 0.4289(3) 0.0579(14) Uani 1 1 d . . .
H31A H -0.0040 0.5943 0.4691 0.069 Uiso 1 1 calc R . .
C32 C -0.0139(2) 0.5922(3) 0.3580(3) 0.0549(14) Uani 1 1 d . . .
H32A H -0.0597 0.5953 0.3486 0.066 Uiso 1 1 calc R . .
C33 C 0.0200(2) 0.5884(3) 0.2993(3) 0.0543(14) Uani 1 1 d . . .
H33A H -0.0029 0.5895 0.2498 0.065 Uiso 1 1 calc R . .
C34 C 0.0869(2) 0.5830(3) 0.3123(3) 0.0416(10) Uani 1 1 d . . .
H34A H 0.1097 0.5792 0.2719 0.050 Uiso 1 1 calc R . .
C35 C 0.37628(19) 0.5771(2) 0.5936(2) 0.0339(9) Uani 1 1 d . . .
C36 C 0.4133(2) 0.5821(3) 0.5384(3) 0.0464(11) Uani 1 1 d . . .
H36A H 0.3931 0.5857 0.4878 0.056 Uiso 1 1 calc R . .
C37 C 0.4801(2) 0.5819(3) 0.5575(4) 0.0623(15) Uani 1 1 d . . .
H37A H 0.5057 0.5846 0.5196 0.075 Uiso 1 1 calc R . .
C38 C 0.5095(2) 0.5779(3) 0.6301(4) 0.0632(16) Uani 1 1 d . . .
H38A H 0.5553 0.5783 0.6425 0.076 Uiso 1 1 calc R . .
C39 C 0.4724(2) 0.5732(3) 0.6856(3) 0.0564(14) Uani 1 1 d . . .
H39A H 0.4930 0.5705 0.7361 0.068 Uiso 1 1 calc R . .
C40 C 0.4057(2) 0.5723(3) 0.6680(3) 0.0431(11) Uani 1 1 d . . .
H40A H 0.3802 0.5686 0.7059 0.052 Uiso 1 1 calc R . .
C41 C 0.24655(18) 0.5859(2) 0.6411(2) 0.0290(8) Uani 1 1 d . . .
C42 C 0.1908(2) 0.5426(3) 0.6412(2) 0.0362(9) Uani 1 1 d . . .
H42A H 0.1771 0.5069 0.6027 0.043 Uiso 1 1 calc R . .
C43 C 0.1554(2) 0.5521(3) 0.6982(3) 0.0464(11) Uani 1 1 d . . .
H43A H 0.1175 0.5227 0.6986 0.056 Uiso 1 1 calc R . .
C44 C 0.1754(3) 0.6038(3) 0.7538(3) 0.0503(12) Uani 1 1 d . . .
H44A H 0.1514 0.6096 0.7929 0.060 Uiso 1 1 calc R . .
C45 C 0.2301(3) 0.6477(3) 0.7534(3) 0.0469(11) Uani 1 1 d . . .
H45A H 0.2433 0.6837 0.7919 0.056 Uiso 1 1 calc R . .
C46 C 0.2654(2) 0.6390(2) 0.6972(2) 0.0376(10) Uani 1 1 d . . .
H46A H 0.3027 0.6694 0.6967 0.045 Uiso 1 1 calc R . .
C47 C 0.2178(3) 0.2229(4) 0.3401(4) 0.0717(18) Uani 1 1 d . . .
H47A H 0.2575 0.1915 0.3478 0.086 Uiso 1 1 calc R . .
H47B H 0.2250 0.2686 0.3109 0.086 Uiso 1 1 calc R . .
C48 C 0.1618(5) 0.1789(5) 0.3024(4) 0.116(3) Uani 1 1 d . . .
H48A H 0.1314 0.2126 0.2700 0.139 Uiso 1 1 calc R . .
H48B H 0.1763 0.1384 0.2714 0.139 Uiso 1 1 calc R . .
C49 C 0.1310(4) 0.1460(5) 0.3583(5) 0.096(3) Uani 1 1 d . . .
H49A H 0.1427 0.0916 0.3654 0.115 Uiso 1 1 calc R . .
H49B H 0.0834 0.1501 0.3445 0.115 Uiso 1 1 calc R . .
C50 C 0.1547(4) 0.1900(4) 0.4274(4) 0.081(2) Uani 1 1 d . . .
H50A H 0.1182 0.2162 0.4444 0.097 Uiso 1 1 calc R . .
H50B H 0.1753 0.1554 0.4673 0.097 Uiso 1 1 calc R . .
C51 C 0.3400(3) 0.1949(3) 0.5494(3) 0.0583(14) Uani 1 1 d . . .
H51A H 0.3720 0.2238 0.5269 0.070 Uiso 1 1 calc R . .
H51B H 0.3244 0.1514 0.5167 0.070 Uiso 1 1 calc R . .
C52 C 0.3697(3) 0.1672(4) 0.6260(4) 0.0693(17) Uani 1 1 d . . .
H52A H 0.4041 0.2023 0.6497 0.083 Uiso 1 1 calc R . .
H52B H 0.3882 0.1156 0.6238 0.083 Uiso 1 1 calc R . .
C53 C 0.3136(4) 0.1665(5) 0.6676(4) 0.084(2) Uani 1 1 d . . .
H53A H 0.2966 0.1142 0.6699 0.101 Uiso 1 1 calc R . .
H53B H 0.3274 0.1855 0.7188 0.101 Uiso 1 1 calc R . .
C54 C 0.2633(3) 0.2174(3) 0.6255(3) 0.0592(14) Uani 1 1 d . . .
H54A H 0.2222 0.1894 0.6112 0.071 Uiso 1 1 calc R . .
H54B H 0.2556 0.2615 0.6566 0.071 Uiso 1 1 calc R . .
O3 O 0.5631(3) 0.2947(3) 0.6114(3) 0.1101(19) Uani 1 1 d . . .
C55 C 0.6135(4) 0.2502(7) 0.6536(6) 0.143(5) Uani 1 1 d . . .
H55A H 0.6189 0.2645 0.7067 0.171 Uiso 1 1 calc R . .
H55B H 0.6547 0.2602 0.6363 0.171 Uiso 1 1 calc R . .
C56 C 0.5973(6) 0.1699(6) 0.6450(6) 0.151(5) Uani 1 1 d . . .
H56A H 0.5800 0.1506 0.6884 0.182 Uiso 1 1 calc R . .
H56B H 0.6358 0.1395 0.6391 0.182 Uiso 1 1 calc R . .
C57 C 0.5477(4) 0.1664(5) 0.5770(4) 0.093(2) Uani 1 1 d . . .
H57A H 0.5646 0.1394 0.5370 0.111 Uiso 1 1 calc R . .
H57B H 0.5088 0.1393 0.5869 0.111 Uiso 1 1 calc R . .
C58 C 0.5319(3) 0.2462(4) 0.5556(4) 0.0782(19) Uani 1 1 d . . .
H58A H 0.5463 0.2578 0.5081 0.094 Uiso 1 1 calc R . .
H58B H 0.4846 0.2540 0.5487 0.094 Uiso 1 1 calc R . .
O4 O 0.0945(4) 0.6543(5) 0.0919(4) 0.141(3) Uani 1 1 d . . .
C59 C 0.0488(5) 0.6554(3) 0.1362(6) 0.125(4) Uani 1 1 d . . .
H59A H 0.0609 0.6196 0.1781 0.150 Uiso 1 1 calc R . .
H59B H 0.0066 0.6395 0.1074 0.150 Uiso 1 1 calc R . .
C60 C 0.0443(6) 0.7303(7) 0.1635(7) 0.149(4) Uiso 1 1 d . . .
H60A H 0.0782 0.7394 0.2075 0.179 Uiso 1 1 calc R . .
H60B H 0.0014 0.7389 0.1775 0.179 Uiso 1 1 calc R . .
C61 C 0.0532(5) 0.7791(5) 0.1038(5) 0.111(3) Uani 1 1 d . . .
H61A H 0.0154 0.7785 0.0631 0.133 Uiso 1 1 calc R . .
H61B H 0.0627 0.8321 0.1207 0.133 Uiso 1 1 calc R . .
C62 C 0.1068(6) 0.7438(6) 0.0835(7) 0.149(5) Uani 1 1 d . . .
H62A H 0.1470 0.7598 0.1166 0.179 Uiso 1 1 calc R . .
H62B H 0.1102 0.7565 0.0317 0.179 Uiso 1 1 calc R . .
O5 O 0.3031(4) 0.4981(5) 0.0581(5) 0.067(2) Uiso 0.50 1 d P . .
C63 C 0.2393(6) 0.5220(8) 0.0379(7) 0.071(3) Uiso 0.50 1 d P . .
H63A H 0.2123 0.4847 0.0589 0.085 Uiso 0.50 1 calc PR . .
H63B H 0.2355 0.5708 0.0638 0.085 Uiso 0.50 1 calc PR . .
C64 C 0.2122(7) 0.5324(8) -0.0320(7) 0.074(3) Uiso 0.50 1 d P . .
H64A H 0.1912 0.5828 -0.0404 0.089 Uiso 0.50 1 calc PR . .
H64B H 0.1809 0.4917 -0.0504 0.089 Uiso 0.50 1 calc PR . .
C65 C 0.2760(7) 0.5268(9) -0.0659(8) 0.085(4) Uiso 0.50 1 d P . .
H65A H 0.2774 0.4793 -0.0947 0.102 Uiso 0.50 1 calc PR . .
H65B H 0.2810 0.5711 -0.0978 0.102 Uiso 0.50 1 calc PR . .
C66 C 0.3264(5) 0.5268(6) 0.0046(6) 0.053(2) Uiso 0.50 1 d P . .
H66A H 0.3645 0.4969 -0.0035 0.064 Uiso 0.50 1 calc PR . .
H66B H 0.3408 0.5796 0.0171 0.064 Uiso 0.50 1 calc PR . .

loop_
_atom_site_aniso_label
_atom_site_aniso_U_11
_atom_site_aniso_U_22
_atom_site_aniso_U_33
_atom_site_aniso_U_23
_atom_site_aniso_U_13
_atom_site_aniso_U_12
Ni1 0.0282(3) 0.0258(3) 0.0352(3) -0.0005(2) 0.0091(2) -0.0011(2)
Ni2 0.0321(3) 0.0249(2) 0.0291(3) -0.0005(2) 0.0080(2) 0.0006(2)
Br1 0.0359(2) 0.0404(2) 0.0473(3) -0.00025(19) 0.01906(18) 0.00362(18)
Br2 0.0325(2) 0.0436(3) 0.0482(3) 0.00279(19) 0.01742(18) -0.00087(18)
Br3 0.0548(3) 0.0327(2) 0.0426(3) 0.00741(18) 0.0086(2) 0.0096(2)
Br4 0.0491(3) 0.0312(2) 0.0443(3) -0.00742(18) 0.00915(19) -0.00719(19)
P1 0.0271(5) 0.0275(5) 0.0270(5) 0.0013(4) 0.0055(4) 0.0031(4)
P2 0.0254(5) 0.0277(5) 0.0268(5) -0.0016(4) 0.0047(4) -0.0013(4)
O1 0.0502(18) 0.0329(16) 0.0434(18) -0.0070(13) 0.0104(14) -0.0072(14)
O2 0.0432(17) 0.0313(15) 0.0476(19) 0.0054(13) 0.0129(14) 0.0053(13)
N1 0.0252(16) 0.0304(17) 0.0270(17) -0.0028(13) 0.0068(12) -0.0001(13)
N2 0.0223(15) 0.0296(17) 0.0311(17) 0.0024(14) 0.0070(12) 0.0003(13)
C1 0.0237(18) 0.030(2) 0.028(2) 0.0009(16) 0.0055(15) 0.0023(15)
C2 0.0215(17) 0.031(2) 0.026(2) -0.0011(15) 0.0089(14) 0.0003(15)
C3 0.0271(19) 0.0257(19) 0.033(2) -0.0029(16) 0.0030(15) -0.0011(15)
C4 0.026(2) 0.048(3) 0.036(2) -0.0067(19) 0.0057(16) -0.0010(18)
C5 0.036(2) 0.054(3) 0.033(2) -0.010(2) 0.0079(18) -0.005(2)
C6 0.032(2) 0.035(2) 0.037(2) -0.0077(18) -0.0005(17) -0.0018(18)
C7 0.026(2) 0.044(2) 0.043(3) -0.003(2) 0.0027(17) -0.0044(18)
C8 0.031(2) 0.037(2) 0.034(2) -0.0043(17) 0.0081(16) -0.0053(18)
C9 0.036(2) 0.057(3) 0.037(2) -0.005(2) -0.0036(19) -0.002(2)
C10 0.107(6) 0.087(5) 0.078(5) -0.008(4) -0.032(4) -0.048(5)
C11 0.057(3) 0.110(5) 0.055(4) -0.010(4) -0.010(3) 0.022(4)
C12 0.060(4) 0.142(7) 0.038(3) -0.017(4) -0.004(3) -0.003(4)
C13 0.030(2) 0.0271(19) 0.032(2) 0.0018(16) 0.0037(16) 0.0007(16)
C14 0.031(2) 0.040(2) 0.037(2) 0.0037(18) 0.0087(17) 0.0056(18)
C15 0.030(2) 0.049(3) 0.048(3) 0.009(2) 0.0023(19) 0.007(2)
C16 0.035(2) 0.039(2) 0.038(2) 0.0107(19) 0.0006(18) -0.0028(19)
C17 0.035(2) 0.055(3) 0.034(2) 0.007(2) 0.0069(18) -0.001(2)
C18 0.029(2) 0.045(2) 0.034(2) 0.0070(19) 0.0059(16) 0.0004(18)
C19 0.040(3) 0.069(3) 0.043(3) 0.022(2) -0.003(2) 0.001(2)
C20 0.122(7) 0.113(6) 0.078(5) 0.033(5) -0.008(5) 0.068(6)
C21 0.062(4) 0.161(8) 0.063(4) 0.041(5) -0.023(3) -0.044(5)
C22 0.059(3) 0.109(5) 0.039(3) 0.019(3) -0.006(2) -0.001(3)
C23 0.033(2) 0.033(2) 0.029(2) -0.0018(16) 0.0063(16) -0.0016(17)
C24 0.046(3) 0.042(2) 0.037(2) 0.0073(19) 0.0125(19) 0.008(2)
C25 0.059(3) 0.056(3) 0.039(3) 0.015(2) 0.016(2) 0.004(3)
C26 0.056(3) 0.064(3) 0.037(3) 0.003(2) 0.022(2) 0.000(3)
C27 0.038(2) 0.054(3) 0.049(3) 0.001(2) 0.018(2) 0.003(2)
C28 0.032(2) 0.043(2) 0.033(2) 0.0045(18) 0.0076(17) 0.0030(19)
C29 0.0253(19) 0.028(2) 0.044(2) -0.0007(17) 0.0045(17) 0.0051(16)
C30 0.035(2) 0.059(3) 0.048(3) -0.003(2) 0.012(2) 0.004(2)
C31 0.036(3) 0.065(3) 0.077(4) -0.010(3) 0.021(3) 0.002(2)
C32 0.027(2) 0.050(3) 0.086(4) -0.014(3) 0.004(2) 0.005(2)
C33 0.044(3) 0.047(3) 0.063(3) -0.008(2) -0.017(2) 0.007(2)
C34 0.035(2) 0.041(2) 0.045(3) -0.003(2) -0.0025(19) 0.0087(19)
C35 0.029(2) 0.030(2) 0.042(2) -0.0026(18) 0.0038(17) -0.0021(17)
C36 0.036(2) 0.049(3) 0.056(3) -0.004(2) 0.013(2) -0.002(2)
C37 0.035(3) 0.062(3) 0.094(5) 0.004(3) 0.024(3) 0.004(2)
C38 0.027(2) 0.052(3) 0.108(5) 0.020(3) 0.003(3) -0.001(2)
C39 0.037(3) 0.057(3) 0.068(4) 0.016(3) -0.011(2) -0.009(2)
C40 0.034(2) 0.041(2) 0.051(3) 0.005(2) -0.0025(19) -0.0060(19)
C41 0.0278(19) 0.033(2) 0.027(2) 0.0019(16) 0.0071(15) 0.0024(16)
C42 0.031(2) 0.040(2) 0.038(2) -0.0042(19) 0.0081(17) 0.0001(18)
C43 0.038(2) 0.052(3) 0.053(3) -0.002(2) 0.017(2) -0.004(2)
C44 0.055(3) 0.058(3) 0.044(3) -0.008(2) 0.025(2) 0.000(2)
C45 0.060(3) 0.048(3) 0.035(3) -0.010(2) 0.015(2) -0.003(2)
C46 0.044(2) 0.036(2) 0.034(2) -0.0025(18) 0.0093(18) -0.0045(19)
C47 0.094(5) 0.061(4) 0.067(4) -0.030(3) 0.032(3) -0.015(3)
C48 0.149(8) 0.131(7) 0.068(5) -0.047(5) 0.016(5) -0.071(7)
C49 0.082(5) 0.092(5) 0.113(6) -0.048(5) 0.015(5) -0.034(4)
C50 0.087(5) 0.072(4) 0.086(5) -0.023(4) 0.026(4) -0.053(4)
C51 0.054(3) 0.053(3) 0.073(4) 0.016(3) 0.026(3) 0.022(3)
C52 0.053(3) 0.065(4) 0.086(5) 0.028(3) 0.003(3) 0.013(3)
C53 0.093(5) 0.103(6) 0.056(4) 0.025(4) 0.014(3) 0.035(4)
C54 0.067(4) 0.056(3) 0.060(3) 0.026(3) 0.025(3) 0.008(3)
O3 0.121(5) 0.101(4) 0.101(4) -0.029(3) -0.002(4) -0.003(4)
C55 0.080(6) 0.177(11) 0.152(10) -0.092(8) -0.031(6) 0.032(7)
C56 0.177(11) 0.129(9) 0.114(8) 0.001(7) -0.071(8) 0.039(8)
C57 0.094(6) 0.092(6) 0.083(5) -0.011(4) -0.007(4) -0.004(4)
C58 0.066(4) 0.079(5) 0.084(5) -0.003(4) -0.003(3) -0.011(4)
O4 0.136(6) 0.159(7) 0.122(6) -0.027(5) 0.010(5) 0.028(5)
C59 0.180(9) 0.032(3) 0.206(10) 0.000(4) 0.154(9) 0.004(4)
C61 0.141(8) 0.104(6) 0.088(6) 0.028(5) 0.023(6) 0.049(6)
C62 0.177(11) 0.120(8) 0.186(11) -0.054(8) 0.130(10) -0.070(8)

loop_
_atom_type_symbol
_atom_type_description
_atom_type_scat_dispersion_real
_atom_type_scat_dispersion_imag
_atom_type_scat_source
C C 0.0033 0.0016 'International Tables Vol C Tables 4.2.6.8 and 6.1.1.4'
H H 0.0000 0.0000 'International Tables Vol C Tables 4.2.6.8 and 6.1.1.4'
N N 0.0061 0.0033 'International Tables Vol C Tables 4.2.6.8 and 6.1.1.4'
O O 0.0106 0.0060 'International Tables Vol C Tables 4.2.6.8 and 6.1.1.4'
P P 0.1023 0.0942 'International Tables Vol C Tables 4.2.6.8 and 6.1.1.4'
Ni Ni 0.3393 1.1124 'International Tables Vol C Tables 4.2.6.8 and 6.1.1.4'
Br Br -0.2901 2.4595 'International Tables Vol C Tables 4.2.6.8 and 6.1.1.4'

loop_
_geom_angle_atom_site_label_1
_geom_angle_atom_site_label_2
_geom_angle_atom_site_label_3
_geom_angle
_geom_angle_site_symmetry_1
_geom_angle_site_symmetry_3
_geom_angle_publ_flag
N2 Ni1 N1 78.62(13) . . ?
N2 Ni1 O1 174.27(13) . . ?
N1 Ni1 O1 95.97(13) . . ?
N2 Ni1 O2 94.80(13) . . ?
N1 Ni1 O2 173.11(13) . . ?
O1 Ni1 O2 90.67(13) . . ?
N2 Ni1 Br1 86.34(9) . . ?
N1 Ni1 Br1 86.39(9) . . ?
O1 Ni1 Br1 91.49(9) . . ?
O2 Ni1 Br1 95.32(9) . . ?
N2 Ni1 Br2 87.53(9) . . ?
N1 Ni1 Br2 85.98(9) . . ?
O1 Ni1 Br2 93.99(9) . . ?
O2 Ni1 Br2 91.73(9) . . ?
Br1 Ni1 Br2 171.02(3) . . ?
P2 Ni2 P1 90.56(4) . . ?
P2 Ni2 Br3 168.12(4) . . ?
P1 Ni2 Br3 87.46(3) . . ?
P2 Ni2 Br4 89.06(3) . . ?
P1 Ni2 Br4 168.65(4) . . ?
Br3 Ni2 Br4 95.17(2) . . ?
C29 P1 C23 113.5(2) . . ?
C29 P1 C1 103.82(18) . . ?
C23 P1 C1 103.94(18) . . ?
C29 P1 Ni2 118.00(14) . . ?
C23 P1 Ni2 106.47(14) . . ?
C1 P1 Ni2 110.21(13) . . ?
C35 P2 C41 112.22(19) . . ?
C35 P2 C2 105.09(18) . . ?
C41 P2 C2 104.03(17) . . ?
C35 P2 Ni2 117.85(14) . . ?
C41 P2 Ni2 106.46(13) . . ?
C2 P2 Ni2 110.37(13) . . ?
C50 O1 C47 107.6(4) . . ?
C50 O1 Ni1 124.6(3) . . ?
C47 O1 Ni1 127.1(3) . . ?
C51 O2 C54 108.1(4) . . ?
C51 O2 Ni1 125.2(3) . . ?
C54 O2 Ni1 126.3(3) . . ?
C1 N1 C3 122.2(3) . . ?
C1 N1 Ni1 114.2(3) . . ?
C3 N1 Ni1 123.4(2) . . ?
C2 N2 C13 123.0(3) . . ?
C2 N2 Ni1 114.5(3) . . ?
C13 N2 Ni1 122.4(2) . . ?
N1 C1 C2 116.0(3) . . ?
N1 C1 P1 129.4(3) . . ?
C2 C1 P1 114.6(3) . . ?
N2 C2 C1 116.3(3) . . ?
N2 C2 P2 129.5(3) . . ?
C1 C2 P2 114.2(3) . . ?
C8 C3 C4 120.7(4) . . ?
C8 C3 N1 119.0(4) . . ?
C4 C3 N1 120.2(3) . . ?
C3 C4 C5 119.4(4) . . ?
C4 C5 C6 121.4(4) . . ?
C7 C6 C5 117.4(4) . . ?
C7 C6 C9 120.5(4) . . ?
C5 C6 C9 122.1(4) . . ?
C8 C7 C6 122.2(4) . . ?
C3 C8 C7 118.9(4) . . ?
C10 C9 C11 110.5(5) . . ?
C10 C9 C12 107.0(5) . . ?
C11 C9 C12 108.4(5) . . ?
C10 C9 C6 109.3(4) . . ?
C11 C9 C6 109.3(4) . . ?
C12 C9 C6 112.3(4) . . ?
C14 C13 C18 120.0(4) . . ?
C14 C13 N2 118.8(4) . . ?
C18 C13 N2 121.0(3) . . ?
C13 C14 C15 119.6(4) . . ?
C14 C15 C16 122.0(4) . . ?
C17 C16 C15 116.2(4) . . ?
C17 C16 C19 123.6(4) . . ?
C15 C16 C19 120.1(4) . . ?
C16 C17 C18 122.7(4) . . ?
C13 C18 C17 119.4(4) . . ?
C21 C19 C16 109.4(4) . . ?
C21 C19 C20 111.8(6) . . ?
C16 C19 C20 108.9(5) . . ?
C21 C19 C22 108.5(5) . . ?
C16 C19 C22 111.9(4) . . ?
C20 C19 C22 106.3(5) . . ?
C28 C23 C24 119.8(4) . . ?
C28 C23 P1 119.1(3) . . ?
C24 C23 P1 120.9(3) . . ?
C25 C24 C23 119.8(4) . . ?
C24 C25 C26 120.4(4) . . ?
C27 C26 C25 120.2(4) . . ?
C26 C27 C28 120.5(4) . . ?
C23 C28 C27 119.4(4) . . ?
C34 C29 C30 119.8(4) . . ?
C34 C29 P1 124.6(3) . . ?
C30 C29 P1 115.6(3) . . ?
C31 C30 C29 120.1(5) . . ?
C32 C31 C30 120.5(5) . . ?
C31 C32 C33 119.6(4) . . ?
C34 C33 C32 120.8(5) . . ?
C29 C34 C33 119.1(5) . . ?
C36 C35 C40 120.5(4) . . ?
C36 C35 P2 116.2(3) . . ?
C40 C35 P2 123.2(3) . . ?
C37 C36 C35 119.4(5) . . ?
C38 C37 C36 120.8(5) . . ?
C37 C38 C39 120.0(5) . . ?
C40 C39 C38 120.4(5) . . ?
C39 C40 C35 119.0(5) . . ?
C46 C41 C42 119.5(4) . . ?
C46 C41 P2 120.0(3) . . ?
C42 C41 P2 120.2(3) . . ?
C41 C42 C43 119.7(4) . . ?
C44 C43 C42 119.9(4) . . ?
C43 C44 C45 120.7(4) . . ?
C46 C45 C44 119.8(4) . . ?
C45 C46 C41 120.3(4) . . ?
O1 C47 C48 104.3(5) . . ?
C49 C48 C47 107.6(6) . . ?
C48 C49 C50 105.8(6) . . ?
O1 C50 C49 107.7(6) . . ?
O2 C51 C52 105.6(5) . . ?
C51 C52 C53 103.8(5) . . ?
C54 C53 C52 106.2(5) . . ?
O2 C54 C53 107.6(5) . . ?
C58 O3 C55 105.6(6) . . ?
O3 C55 C56 109.6(7) . . ?
C55 C56 C57 104.4(8) . . ?
C58 C57 C56 106.1(7) . . ?
O3 C58 C57 109.2(6) . . ?
C59 O4 C62 100.7(6) . . ?
O4 C59 C60 108.8(8) . . ?
C59 C60 C61 105.1(10) . . ?
C62 C61 C60 99.1(9) . . ?
C61 C62 O4 105.1(7) . . ?
C66 O5 C63 99.1(9) . . ?
C64 C63 O5 122.2(12) . . ?
C64 C63 C66 87.9(10) . . ?
O5 C63 C66 38.3(6) . . ?
C63 C64 C65 96.9(11) . . ?
C66 C65 C64 100.4(10) . . ?
O5 C66 C65 110.4(10) . . ?
O5 C66 C63 42.6(6) . . ?
C65 C66 C63 73.9(8) . . ?

loop_
_geom_bond_atom_site_label_1
_geom_bond_atom_site_label_2
_geom_bond_distance
_geom_bond_site_symmetry_2
_geom_bond_publ_flag
Ni1 N2 2.074(3) . ?
Ni1 N1 2.076(3) . ?
Ni1 O1 2.105(3) . ?
Ni1 O2 2.118(3) . ?
Ni1 Br1 2.5377(6) . ?
Ni1 Br2 2.5394(6) . ?
Ni2 P2 2.1291(11) . ?
Ni2 P1 2.1319(11) . ?
Ni2 Br3 2.3251(7) . ?
Ni2 Br4 2.3276(7) . ?
P1 C29 1.810(4) . ?
P1 C23 1.808(4) . ?
P1 C1 1.854(4) . ?
P2 C35 1.808(4) . ?
P2 C41 1.814(4) . ?
P2 C2 1.856(4) . ?
O1 C50 1.423(6) . ?
O1 C47 1.453(6) . ?
O2 C51 1.444(6) . ?
O2 C54 1.447(6) . ?
N1 C1 1.287(5) . ?
N1 C3 1.447(5) . ?
N2 C2 1.278(5) . ?
N2 C13 1.441(5) . ?
C1 C2 1.495(5) . ?
C3 C8 1.378(5) . ?
C3 C4 1.381(6) . ?
C4 C5 1.392(6) . ?
C5 C6 1.389(6) . ?
C6 C7 1.390(6) . ?
C6 C9 1.543(6) . ?
C7 C8 1.386(6) . ?
C9 C10 1.514(8) . ?
C9 C11 1.524(8) . ?
C9 C12 1.530(8) . ?
C13 C14 1.379(6) . ?
C13 C18 1.378(6) . ?
C14 C15 1.384(6) . ?
C15 C16 1.399(6) . ?
C16 C17 1.384(6) . ?
C16 C19 1.523(6) . ?
C17 C18 1.383(6) . ?
C19 C21 1.504(8) . ?
C19 C20 1.529(9) . ?
C19 C22 1.519(8) . ?
C23 C28 1.392(6) . ?
C23 C24 1.399(6) . ?
C24 C25 1.383(6) . ?
C25 C26 1.384(7) . ?
C26 C27 1.371(7) . ?
C27 C28 1.399(6) . ?
C29 C34 1.380(6) . ?
C29 C30 1.391(6) . ?
C30 C31 1.384(7) . ?
C31 C32 1.359(8) . ?
C32 C33 1.390(8) . ?
C33 C34 1.387(7) . ?
C35 C36 1.383(6) . ?
C35 C40 1.395(6) . ?
C36 C37 1.385(7) . ?
C37 C38 1.366(9) . ?
C38 C39 1.388(8) . ?
C39 C40 1.384(6) . ?
C41 C46 1.392(6) . ?
C41 C42 1.397(6) . ?
C42 C43 1.393(6) . ?
C43 C44 1.374(7) . ?
C44 C45 1.386(7) . ?
C45 C46 1.379(6) . ?
C47 C48 1.475(9) . ?
C48 C49 1.427(11) . ?
C49 C50 1.491(9) . ?
C51 C52 1.510(8) . ?
C52 C53 1.511(9) . ?
C53 C54 1.492(8) . ?
O3 C58 1.402(8) . ?
O3 C55 1.429(11) . ?
C55 C56 1.453(14) . ?
C56 C57 1.478(11) . ?
C57 C58 1.477(10) . ?
O4 C59 1.360(9) . ?
O4 C62 1.604(12) . ?
C59 C60 1.417(13) . ?
C60 C61 1.427(13) . ?
C61 C62 1.392(12) . ?
O5 C66 1.274(13) . ?
O5 C63 1.392(15) . ?
C63 C64 1.318(17) . ?
C63 C66 2.030(17) . ?
C64 C65 1.577(19) . ?
C65 C66 1.520(17) . ?
